data_7124038
loop_
_publ_author_name
'Deolka, Shubham'
'Tarannam, Naziha'
'Fayzullin, Robert R.'
'Kozuch, Sebastian'
'Khaskin, Eugene'

_publ_section_title
;
 Unusual Rearrangement of Modified PNP Ligand based Ru Complexes Relevant
 to Alcohol Dehydrogenation Catalysis
;
_journal_name_full 'Chemical Communications'
_journal_paper_doi 10.1039/C9CC06024C
_journal_year 2019
_chemical_formula_moiety 'C32 H45 N3 O P2 Ru'
_chemical_formula_sum 'C32 H45 N3 O P2 Ru'
_chemical_formula_weight 650.72
_space_group_crystal_system monoclinic
_space_group_IT_number 14
_space_group_name_Hall '-P 2ybc'
_space_group_name_H-M_alt 'P 1 21/c 1'
_symmetry_space_group_name_Hall '-P 2ybc'
_symmetry_space_group_name_H-M 'P 1 21/c 1'
_atom_sites_solution_hydrogens mixed
_audit_creation_method SHELXL-2018/3
_audit_update_record
;
2019-01-14 deposited with the CCDC.    2019-08-21 downloaded from the CCDC.
;
_cell_angle_alpha 90
_cell_angle_beta 93.8953(15)
_cell_angle_gamma 90
_cell_formula_units_Z 4
_cell_length_a 15.5325(3)
_cell_length_b 11.26257(18)
_cell_length_c 18.0248(3)
_cell_measurement_reflns_used 22879
_cell_measurement_temperature 94(2)
_cell_measurement_theta_max 30.1640
_cell_measurement_theta_min 2.5440
_cell_volume 3145.90(9)
_computing_cell_refinement 'CrysAlisPro 1.171.39.20a (Rigaku OD, 2015)'
_computing_data_collection 'CrysAlisPro 1.171.39.20a (Rigaku OD, 2015)'
_computing_data_reduction 'CrysAlisPro 1.171.39.20a (Rigaku OD, 2015)'
_computing_molecular_graphics
;
WinGX (Farrugia, 2012); Olex2 (Dolomanov et al., 2009);
ORTEP-3 (Farrugia, 2012); PLATON (Spek, 2009)
;
_computing_publication_material 'enCIFer (Allen, 2004)'
_computing_structure_refinement 'SHELXL-2018/3 (Sheldrick, 2015)'
_computing_structure_solution 'SHELXT-2018/2 (Sheldrick, 2015)'
_diffrn_ambient_temperature 94(2)
_diffrn_measured_fraction_theta_full 0.999
_diffrn_measured_fraction_theta_max 0.900
_diffrn_measurement_device_type 'XtaLAB Pro: Kappa dual offset/far'
_diffrn_measurement_method '\w scans'
_diffrn_radiation_probe x-ray
_diffrn_radiation_type MoK\a
_diffrn_radiation_wavelength 0.71073
_diffrn_reflns_av_R_equivalents 0.0336
_diffrn_reflns_av_unetI/netI 0.0230
_diffrn_reflns_Laue_measured_fraction_full 0.999
_diffrn_reflns_Laue_measured_fraction_max 0.900
_diffrn_reflns_limit_h_max 21
_diffrn_reflns_limit_h_min -21
_diffrn_reflns_limit_k_max 15
_diffrn_reflns_limit_k_min -15
_diffrn_reflns_limit_l_max 23
_diffrn_reflns_limit_l_min -25
_diffrn_reflns_number 54940
_diffrn_reflns_point_group_measured_fraction_full 0.999
_diffrn_reflns_point_group_measured_fraction_max 0.900
_diffrn_reflns_theta_full 25.242
_diffrn_reflns_theta_max 30.181
_diffrn_reflns_theta_min 2.235
_diffrn_source 'microfocus sealed X-ray tube'
_exptl_absorpt_coefficient_mu 0.629
_exptl_absorpt_correction_T_max 1.000
_exptl_absorpt_correction_T_min 0.789
_exptl_absorpt_correction_type gaussian
_exptl_absorpt_process_details
;
CrysAlisPro 1.171.39.20a (Rigaku Oxford Diffraction, 2015).
Numerical absorption correction based on gaussian integration over
a multifaceted crystal model. Empirical absorption correction using
spherical harmonics, frame scaling and detector area scaling,
implemented in SCALE3 ABSPACK scaling algorithm.
;
_exptl_crystal_colour red
_exptl_crystal_density_diffrn 1.374
_exptl_crystal_description plate
_exptl_crystal_F_000 1360
_exptl_crystal_recrystallization_method 'evaporation of a benzene solution at r.t.'
_exptl_crystal_size_max 0.298
_exptl_crystal_size_mid 0.150
_exptl_crystal_size_min 0.047
_refine_diff_density_max 0.696
_refine_diff_density_min -0.445
_refine_diff_density_rms 0.059
_refine_ls_extinction_method none
_refine_ls_goodness_of_fit_ref 1.037
_refine_ls_hydrogen_treatment mixed
_refine_ls_matrix_type full
_refine_ls_number_parameters 481
_refine_ls_number_reflns 8387
_refine_ls_number_restraints 492
_refine_ls_restrained_S_all 1.015
_refine_ls_R_factor_all 0.0296
_refine_ls_R_factor_gt 0.0249
_refine_ls_shift/su_max 0.002
_refine_ls_shift/su_mean 0.000
_refine_ls_structure_factor_coef Fsqd
_refine_ls_weighting_details 'w=1/[\s^2^(Fo^2^)+(0.0280P)^2^+1.5971P] where P=(Fo^2^+2Fc^2^)/3'
_refine_ls_weighting_scheme calc
_refine_ls_wR_factor_gt 0.0584
_refine_ls_wR_factor_ref 0.0599
_reflns_Friedel_coverage 0.000
_reflns_number_gt 7583
_reflns_number_total 8387
_reflns_threshold_expression 'I > 2\s(I)'
_cod_data_source_file c9cc06024c2.cif
_cod_data_source_block jk200
_cod_original_cell_volume 3145.91(9)
_cod_database_code 7124038
_shelx_shelxl_version_number 2018/3
_shelx_space_group_comment
;
The symmetry employed for this shelxl refinement is uniquely defined
by the following loop, which should always be used as a source of
symmetry information in preference to the above space-group names.
They are only intended as comments.
;
_shelx_estimated_absorpt_t_min 0.835
_shelx_estimated_absorpt_t_max 0.971

loop_
_space_group_symop_operation_xyz
'x, y, z'
'-x, y+1/2, -z+1/2'
'-x, -y, -z'
'x, -y-1/2, z-1/2'

loop_
_atom_site_label
_atom_site_type_symbol
_atom_site_fract_x
_atom_site_fract_y
_atom_site_fract_z
_atom_site_U_iso_or_equiv
_atom_site_adp_type
_atom_site_occupancy
_atom_site_site_symmetry_order
_atom_site_calc_flag
_atom_site_refinement_flags_posn
_atom_site_refinement_flags_adp
_atom_site_refinement_flags_occupancy
_atom_site_disorder_assembly
_atom_site_disorder_group
Ru1 Ru 0.28089(2) 0.81784(2) 0.54465(2) 0.01503(4) Uani 1 1 d . . . . .
H1 H 0.3512(11) 0.7395(17) 0.5853(10) 0.029(5) Uiso 1 1 d . . . . .
P2 P 0.33007(2) 0.96708(3) 0.62326(2) 0.01762(7) Uani 1 1 d D U . . .
O1 O 0.40359(9) 0.85139(13) 0.42480(7) 0.0425(3) Uani 1 1 d . . . . .
N3 N 0.14131(9) 0.31372(11) 0.71050(7) 0.0236(3) Uani 1 1 d . . . . .
C1 C 0.35622(10) 0.83783(13) 0.47112(9) 0.0246(3) Uani 1 1 d . . . . .
C11 C 0.18647(9) 0.58496(12) 0.59836(7) 0.0173(3) Uani 1 1 d . . . . .
N1 N 0.19406(8) 0.79251(11) 0.62994(6) 0.0199(2) Uani 1 1 d D U . . .
C12 C 0.16165(9) 0.67864(12) 0.64184(7) 0.0177(3) Uani 1 1 d D . . . .
C13 C 0.10250(9) 0.66675(14) 0.69966(8) 0.0232(3) Uani 1 1 d D U . . .
H13 H 0.076268 0.592382 0.708611 0.028 Uiso 0.766(4) 1 calc R U P A 1
H13' H 0.087532 0.587592 0.711661 0.028 Uiso 0.234(4) 1 calc R U P A 2
C14 C 0.0845(3) 0.7646(4) 0.7417(3) 0.0245(10) Uani 0.766(4) 1 d D U P A 1
H14 H 0.044459 0.756904 0.779028 0.029 Uiso 0.766(4) 1 calc R U P A 1
C15 C 0.12335(18) 0.8751(2) 0.73135(12) 0.0214(5) Uani 0.766(4) 1 d D U P A 1
H15 H 0.111643 0.941383 0.761693 0.026 Uiso 0.766(4) 1 calc R U P A 1
C16 C 0.17939(17) 0.88393(18) 0.67521(11) 0.0176(4) Uani 0.766(4) 1 d D U P A 1
C17 C 0.22371(14) 1.0005(2) 0.65939(11) 0.0189(4) Uani 0.766(4) 1 d D U P A 1
H17 H 0.233667 1.044796 0.707278 0.023 Uiso 0.766(4) 1 calc R U P A 1
N2 N 0.1802(5) 0.9450(6) 0.4930(2) 0.0150(10) Uani 0.766(4) 1 d D U P A 1
C21 C 0.16596(12) 1.07633(18) 0.60580(11) 0.0208(5) Uani 0.766(4) 1 d D U P A 1
H21A H 0.110724 1.087793 0.629220 0.025 Uiso 0.766(4) 1 calc R U P A 1
H21B H 0.193428 1.155461 0.603662 0.025 Uiso 0.766(4) 1 calc R U P A 1
C22 C 0.1434(2) 1.0378(3) 0.52568(16) 0.0177(6) Uani 0.766(4) 1 d D U P A 1
C23 C 0.08301(15) 1.1112(2) 0.4871(2) 0.0222(5) Uani 0.766(4) 1 d D U P A 1
H23 H 0.059637 1.177247 0.511577 0.027 Uiso 0.766(4) 1 calc R U P A 1
C24 C 0.05723(17) 1.0883(3) 0.41401(18) 0.0263(5) Uani 0.766(4) 1 d D U P A 1
H24 H 0.015262 1.136562 0.387754 0.032 Uiso 0.766(4) 1 calc R U P A 1
C25 C 0.09444(17) 0.9926(3) 0.37981(14) 0.0254(5) Uani 0.766(4) 1 d D U P A 1
H25 H 0.078721 0.974337 0.329234 0.030 Uiso 0.766(4) 1 calc R U P A 1
C26 C 0.1544(3) 0.9244(3) 0.4201(2) 0.0183(7) Uani 0.766(4) 1 d D U P A 1
H26 H 0.179308 0.859172 0.395881 0.022 Uiso 0.766(4) 1 calc R U P A 1
C14' C 0.0655(11) 0.7519(9) 0.7390(10) 0.022(3) Uani 0.234(4) 1 d D U P A 2
H14' H 0.029787 0.735458 0.778452 0.026 Uiso 0.234(4) 1 calc R U P A 2
C15' C 0.0846(6) 0.8658(7) 0.7164(4) 0.0234(15) Uani 0.234(4) 1 d D U P A 2
H15' H 0.059565 0.932701 0.738764 0.028 Uiso 0.234(4) 1 calc R U P A 2
C16' C 0.1405(5) 0.8802(6) 0.6609(4) 0.0199(14) Uani 0.234(4) 1 d D U P A 2
C17' C 0.2435(5) 1.0546(8) 0.6625(4) 0.0280(17) Uani 0.234(4) 1 d D U P A 2
H17A H 0.249208 1.049748 0.717435 0.034 Uiso 0.234(4) 1 calc R U P A 2
H17B H 0.248870 1.138964 0.648116 0.034 Uiso 0.234(4) 1 calc R U P A 2
N2' N 0.1713(17) 0.940(2) 0.5047(8) 0.015(3) Uani 0.234(4) 1 d D U P A 2
C21' C 0.1549(4) 1.0074(6) 0.6339(3) 0.0209(15) Uani 0.234(4) 1 d D U P A 2
H21' H 0.111286 1.058015 0.657275 0.025 Uiso 0.234(4) 1 calc R U P A 2
C22' C 0.1372(6) 1.0205(9) 0.5501(5) 0.0166(17) Uani 0.234(4) 1 d D U P A 2
C23' C 0.0800(5) 1.1067(7) 0.5222(6) 0.0249(17) Uani 0.234(4) 1 d D U P A 2
H23' H 0.053365 1.158558 0.555315 0.030 Uiso 0.234(4) 1 calc R U P A 2
C24' C 0.0620(5) 1.1170(8) 0.4473(7) 0.0264(17) Uani 0.234(4) 1 d D U P A 2
H24' H 0.024488 1.178287 0.428516 0.032 Uiso 0.234(4) 1 calc R U P A 2
C25' C 0.0973(6) 1.0401(9) 0.3987(5) 0.0264(17) Uani 0.234(4) 1 d D U P A 2
H25' H 0.083794 1.044481 0.346573 0.032 Uiso 0.234(4) 1 calc R U P A 2
C26' C 0.1543(11) 0.9550(10) 0.4301(8) 0.024(3) Uani 0.234(4) 1 d D U P A 2
H26' H 0.182974 0.904798 0.397338 0.028 Uiso 0.234(4) 1 calc R U P A 2
C31 C 0.15673(10) 0.46049(13) 0.61444(8) 0.0225(3) Uani 1 1 d . . . . .
H31A H 0.177098 0.407114 0.575660 0.027 Uiso 1 1 calc R U . . .
H31B H 0.092859 0.459489 0.609643 0.027 Uiso 1 1 calc R U . . .
C32 C 0.18613(9) 0.40925(13) 0.69013(8) 0.0206(3) Uani 1 1 d . . . . .
C33 C 0.25497(10) 0.45561(14) 0.73470(8) 0.0253(3) Uani 1 1 d . . . . .
H33 H 0.284175 0.524783 0.719701 0.030 Uiso 1 1 calc R U . . .
C34 C 0.28029(10) 0.39975(16) 0.80104(9) 0.0290(3) Uani 1 1 d . . . . .
H34 H 0.327127 0.429765 0.832146 0.035 Uiso 1 1 calc R U . . .
C35 C 0.23597(11) 0.29908(15) 0.82124(9) 0.0304(3) Uani 1 1 d . . . . .
H35 H 0.252718 0.257357 0.865704 0.036 Uiso 1 1 calc R U . . .
C36 C 0.16683(11) 0.26112(14) 0.77495(9) 0.0291(3) Uani 1 1 d . . . . .
H36 H 0.135506 0.193656 0.789725 0.035 Uiso 1 1 calc R U . . .
C51 C 0.31563(9) 0.51183(13) 0.49583(8) 0.0219(3) Uani 1 1 d . . . . .
H51 H 0.285779 0.433117 0.494683 0.026 Uiso 1 1 calc R U . . .
C52 C 0.38956(10) 0.50536(15) 0.55624(9) 0.0300(3) Uani 1 1 d . . . . .
H52A H 0.422334 0.579754 0.556987 0.045 Uiso 1 1 calc R U . . .
H52B H 0.427735 0.439073 0.545710 0.045 Uiso 1 1 calc R U . . .
H52C H 0.365963 0.493126 0.604716 0.045 Uiso 1 1 calc R U . . .
C53 C 0.35107(11) 0.53057(15) 0.41918(9) 0.0299(3) Uani 1 1 d . . . . .
H53A H 0.303075 0.532853 0.380993 0.045 Uiso 1 1 calc R U . . .
H53B H 0.389941 0.465055 0.408677 0.045 Uiso 1 1 calc R U . . .
H53C H 0.382799 0.605769 0.418963 0.045 Uiso 1 1 calc R U . . .
C61 C 0.14937(9) 0.60109(12) 0.43805(7) 0.0187(3) Uani 1 1 d . . . . .
H61 H 0.169592 0.640124 0.392534 0.022 Uiso 1 1 calc R U . . .
C62 C 0.06772(9) 0.66556(13) 0.45837(8) 0.0212(3) Uani 1 1 d . . . . .
H62A H 0.039567 0.619782 0.496119 0.032 Uiso 1 1 calc R U . . .
H62B H 0.028203 0.673837 0.413928 0.032 Uiso 1 1 calc R U . . .
H62C H 0.083004 0.744427 0.478107 0.032 Uiso 1 1 calc R U . . .
C63 C 0.12765(11) 0.47157(13) 0.41791(8) 0.0259(3) Uani 1 1 d . . . . .
H63A H 0.178455 0.432973 0.399276 0.039 Uiso 1 1 calc R U . . .
H63B H 0.080020 0.469500 0.379376 0.039 Uiso 1 1 calc R U . . .
H63C H 0.110612 0.429544 0.462208 0.039 Uiso 1 1 calc R U . . .
C71 C 0.39787(10) 0.92273(14) 0.70750(8) 0.0246(3) Uani 1 1 d . . . . .
H71 H 0.397802 0.989831 0.743822 0.030 Uiso 1 1 calc R U . . .
C72 C 0.49079(11) 0.9020(2) 0.68842(11) 0.0446(5) Uani 1 1 d . . . . .
H72A H 0.492157 0.840480 0.650101 0.067 Uiso 1 1 calc R U . . .
H72B H 0.525301 0.876373 0.733084 0.067 Uiso 1 1 calc R U . . .
H72C H 0.514655 0.975998 0.669819 0.067 Uiso 1 1 calc R U . . .
C73 C 0.36394(11) 0.81204(15) 0.74549(9) 0.0303(3) Uani 1 1 d . . . . .
H73A H 0.305809 0.827724 0.761126 0.045 Uiso 1 1 calc R U . . .
H73B H 0.402390 0.792325 0.789111 0.045 Uiso 1 1 calc R U . . .
H73C H 0.361918 0.745304 0.710526 0.045 Uiso 1 1 calc R U . . .
P1 P 0.23413(2) 0.62603(3) 0.51527(2) 0.01454(7) Uani 1 1 d . . . . .
C81 C 0.3806(2) 1.1047(3) 0.59599(18) 0.0228(6) Uani 0.766(4) 1 d D U P A 1
H81 H 0.442547 1.083663 0.591343 0.027 Uiso 0.766(4) 1 calc R U P A 1
C82 C 0.3824(2) 1.2031(2) 0.65467(14) 0.0312(6) Uani 0.766(4) 1 d D U P A 1
H82A H 0.417530 1.269467 0.638644 0.047 Uiso 0.766(4) 1 calc R U P A 1
H82B H 0.407482 1.172130 0.702159 0.047 Uiso 0.766(4) 1 calc R U P A 1
H82C H 0.323512 1.230720 0.660763 0.047 Uiso 0.766(4) 1 calc R U P A 1
C83 C 0.3486(11) 1.1508(13) 0.5183(6) 0.0287(10) Uani 0.766(4) 1 d D U P A 1
H83A H 0.291170 1.186101 0.520774 0.043 Uiso 0.766(4) 1 calc R U P A 1
H83B H 0.345434 1.084603 0.482912 0.043 Uiso 0.766(4) 1 calc R U P A 1
H83C H 0.388752 1.210877 0.501897 0.043 Uiso 0.766(4) 1 calc R U P A 1
C81' C 0.3977(8) 1.0954(13) 0.5828(7) 0.0228(6) Uani 0.234(4) 1 d D U P A 2
H81' H 0.449579 1.059296 0.561790 0.027 Uiso 0.234(4) 1 calc R U P A 2
C82' C 0.4286(6) 1.1877(7) 0.6395(5) 0.0338(18) Uani 0.234(4) 1 d D U P A 2
H82D H 0.463788 1.247015 0.615694 0.051 Uiso 0.234(4) 1 calc R U P A 2
H82E H 0.463318 1.149218 0.680076 0.051 Uiso 0.234(4) 1 calc R U P A 2
H82F H 0.378724 1.226757 0.659439 0.051 Uiso 0.234(4) 1 calc R U P A 2
C83' C 0.342(4) 1.153(4) 0.518(2) 0.0287(10) Uani 0.234(4) 1 d D U P A 2
H83D H 0.292647 1.193654 0.537562 0.043 Uiso 0.234(4) 1 calc R U P A 2
H83E H 0.321223 1.091260 0.482792 0.043 Uiso 0.234(4) 1 calc R U P A 2
H83F H 0.376970 1.210449 0.492329 0.043 Uiso 0.234(4) 1 calc R U P A 2

loop_
_atom_site_aniso_label
_atom_site_aniso_U_11
_atom_site_aniso_U_22
_atom_site_aniso_U_33
_atom_site_aniso_U_23
_atom_site_aniso_U_13
_atom_site_aniso_U_12
Ru1 0.01798(6) 0.01265(6) 0.01449(6) -0.00027(4) 0.00124(4) -0.00141(4)
P2 0.01842(16) 0.01628(16) 0.01781(16) -0.00198(13) -0.00138(12) 0.00056(13)
O1 0.0485(8) 0.0426(7) 0.0394(7) -0.0060(6) 0.0244(6) -0.0197(6)
N3 0.0352(7) 0.0175(6) 0.0192(6) -0.0003(5) 0.0091(5) -0.0039(5)
C1 0.0290(7) 0.0186(7) 0.0264(7) -0.0022(6) 0.0037(6) -0.0065(6)
C11 0.0198(6) 0.0177(6) 0.0149(6) 0.0016(5) 0.0047(5) -0.0026(5)
N1 0.0287(6) 0.0181(5) 0.0131(5) -0.0014(5) 0.0032(4) 0.0008(5)
C12 0.0174(6) 0.0216(7) 0.0138(6) 0.0009(5) 0.0000(5) 0.0003(5)
C13 0.0217(7) 0.0314(8) 0.0170(6) 0.0015(6) 0.0046(5) 0.0001(6)
C14 0.019(2) 0.0396(16) 0.0156(12) 0.0011(11) 0.0056(13) 0.0026(11)
C15 0.0229(11) 0.0271(10) 0.0140(9) -0.0042(8) 0.0006(8) 0.0051(9)
C16 0.0178(11) 0.0218(9) 0.0127(9) -0.0022(7) -0.0024(8) 0.0015(8)
C17 0.0228(10) 0.0185(10) 0.0154(9) -0.0066(9) -0.0005(7) 0.0025(8)
N2 0.019(2) 0.0120(12) 0.0140(15) 0.0022(11) 0.0033(13) -0.0018(13)
C21 0.0246(9) 0.0171(10) 0.0203(9) -0.0046(8) -0.0004(7) 0.0043(7)
C22 0.0201(10) 0.0170(12) 0.0160(13) 0.0011(11) 0.0016(10) -0.0016(8)
C23 0.0259(11) 0.0204(10) 0.0207(14) 0.0028(13) 0.0036(12) 0.0045(8)
C24 0.0305(12) 0.0277(14) 0.0204(13) 0.0068(11) -0.0013(11) 0.0052(11)
C25 0.0350(12) 0.0254(13) 0.0156(11) 0.0044(10) -0.0001(9) -0.0001(11)
C26 0.0269(12) 0.0147(16) 0.0134(12) 0.0010(12) 0.0014(9) -0.0027(13)
C14' 0.013(6) 0.036(5) 0.017(4) 0.010(4) 0.009(4) 0.009(4)
C15' 0.021(3) 0.037(4) 0.012(3) -0.002(3) 0.000(3) 0.014(3)
C16' 0.020(3) 0.022(3) 0.017(3) -0.002(2) -0.006(3) 0.001(3)
C17' 0.025(3) 0.028(4) 0.029(3) -0.018(3) -0.005(3) 0.005(3)
N2' 0.015(4) 0.019(4) 0.012(4) 0.001(4) 0.006(4) -0.008(3)
C21' 0.024(3) 0.021(3) 0.017(3) -0.007(3) 0.000(2) 0.006(2)
C22' 0.016(3) 0.016(3) 0.019(4) 0.005(3) 0.004(3) 0.005(2)
C23' 0.023(3) 0.022(3) 0.029(4) 0.007(4) 0.002(3) -0.001(2)
C24' 0.036(4) 0.023(4) 0.020(4) 0.002(4) 0.001(4) 0.007(3)
C25' 0.035(4) 0.022(4) 0.022(4) 0.004(3) 0.003(3) 0.000(4)
C26' 0.028(4) 0.013(5) 0.031(5) -0.011(4) 0.008(3) -0.005(4)
C31 0.0295(7) 0.0202(7) 0.0181(6) 0.0019(6) 0.0046(5) -0.0070(6)
C32 0.0255(7) 0.0187(6) 0.0184(6) 0.0017(5) 0.0087(5) -0.0005(5)
C33 0.0246(7) 0.0274(7) 0.0247(7) 0.0053(6) 0.0065(6) -0.0032(6)
C34 0.0261(7) 0.0361(9) 0.0252(7) 0.0033(7) 0.0031(6) 0.0019(6)
C35 0.0421(9) 0.0280(8) 0.0217(7) 0.0076(6) 0.0075(6) 0.0065(7)
C36 0.0474(9) 0.0184(7) 0.0230(7) 0.0037(6) 0.0131(7) -0.0032(6)
C51 0.0255(7) 0.0156(6) 0.0258(7) 0.0020(6) 0.0099(5) 0.0040(5)
C52 0.0272(7) 0.0278(8) 0.0353(8) 0.0058(7) 0.0050(6) 0.0109(6)
C53 0.0347(8) 0.0270(8) 0.0300(8) 0.0011(7) 0.0165(6) 0.0077(6)
C61 0.0247(7) 0.0168(6) 0.0147(6) -0.0025(5) 0.0027(5) -0.0021(5)
C62 0.0211(6) 0.0202(7) 0.0219(7) -0.0025(6) -0.0012(5) -0.0021(5)
C63 0.0353(8) 0.0197(7) 0.0226(7) -0.0066(6) 0.0014(6) -0.0041(6)
C71 0.0248(7) 0.0250(7) 0.0230(7) 0.0003(6) -0.0061(5) -0.0006(6)
C72 0.0228(8) 0.0632(13) 0.0469(11) 0.0239(10) -0.0048(7) 0.0042(8)
C73 0.0377(9) 0.0322(8) 0.0203(7) 0.0043(6) -0.0031(6) -0.0034(7)
P1 0.01778(15) 0.01239(15) 0.01389(15) 0.00015(12) 0.00443(11) -0.00008(12)
C81 0.0242(15) 0.0198(10) 0.0241(15) 0.0011(10) -0.0004(9) -0.0057(11)
C82 0.0435(15) 0.0187(10) 0.0304(11) -0.0034(9) -0.0053(11) -0.0083(10)
C83 0.036(3) 0.0195(9) 0.0304(8) 0.0036(7) -0.0030(10) -0.0050(13)
C81' 0.0242(15) 0.0198(10) 0.0241(15) 0.0011(10) -0.0004(9) -0.0057(11)
C82' 0.025(4) 0.029(4) 0.046(5) -0.010(3) -0.003(3) 0.000(3)
C83' 0.036(3) 0.0195(9) 0.0304(8) 0.0036(7) -0.0030(10) -0.0050(13)

loop_
_atom_type_symbol
_atom_type_description
_atom_type_scat_dispersion_real
_atom_type_scat_dispersion_imag
_atom_type_scat_source
C C 0.0033 0.0016 'International Tables Vol C Tables 4.2.6.8 and 6.1.1.4'
H H 0.0000 0.0000 'International Tables Vol C Tables 4.2.6.8 and 6.1.1.4'
N N 0.0061 0.0033 'International Tables Vol C Tables 4.2.6.8 and 6.1.1.4'
O O 0.0106 0.0060 'International Tables Vol C Tables 4.2.6.8 and 6.1.1.4'
P P 0.1023 0.0942 'International Tables Vol C Tables 4.2.6.8 and 6.1.1.4'
Ru Ru -1.2594 0.8363 'International Tables Vol C Tables 4.2.6.8 and 6.1.1.4'

loop_
_geom_angle_atom_site_label_1
_geom_angle_atom_site_label_2
_geom_angle_atom_site_label_3
_geom_angle
C1 Ru1 N1 179.32(6)
C1 Ru1 N2' 101.4(5)
N1 Ru1 N2' 79.1(5)
C1 Ru1 N2 94.67(17)
N1 Ru1 N2 85.88(17)
C1 Ru1 P2 98.84(5)
N1 Ru1 P2 81.56(3)
N2' Ru1 P2 88.0(6)
N2 Ru1 P2 89.00(18)
C1 Ru1 P1 98.83(5)
N1 Ru1 P1 80.62(3)
N2' Ru1 P1 105.8(7)
N2 Ru1 P1 107.2(2)
P2 Ru1 P1 154.858(13)
C1 Ru1 H1 87.0(7)
N1 Ru1 H1 92.4(7)
N2' Ru1 H1 170.3(8)
N2 Ru1 H1 174.9(7)
P2 Ru1 H1 86.0(7)
P1 Ru1 H1 77.2(7)
C81 P2 C17 109.45(11)
C81 P2 C71 102.65(13)
C17' P2 C71 102.6(2)
C17 P2 C71 103.68(8)
C17' P2 C81' 99.9(5)
C71 P2 C81' 102.4(4)
C81 P2 Ru1 126.05(10)
C17' P2 Ru1 114.0(3)
C17 P2 Ru1 95.63(8)
C71 P2 Ru1 117.02(5)
C81' P2 Ru1 118.4(4)
C36 N3 C32 117.51(14)
O1 C1 Ru1 179.46(15)
C12 C11 C31 119.88(12)
C12 C11 P1 115.27(10)
C31 C11 P1 123.63(10)
C16 N1 C12 122.13(14)
C12 N1 C16' 110.4(3)
C16 N1 Ru1 118.52(12)
C12 N1 Ru1 119.00(9)
C16' N1 Ru1 127.1(3)
C11 C12 N1 119.65(12)
C11 C12 C13 123.65(13)
N1 C12 C13 116.70(13)
C14' C13 C12 129.1(5)
C14 C13 C12 119.2(2)
C14 C13 H13 120.4
C12 C13 H13 120.4
C14' C13 H13' 115.4
C12 C13 H13' 115.4
C13 C14 C15 122.1(3)
C13 C14 H14 118.9
C15 C14 H14 118.9
C16 C15 C14 117.4(2)
C16 C15 H15 121.3
C14 C15 H15 121.3
N1 C16 C15 122.08(19)
N1 C16 C17 116.80(17)
C15 C16 C17 121.04(18)
C16 C17 C21 110.3(2)
C16 C17 P2 108.47(14)
C21 C17 P2 112.87(14)
C16 C17 H17 108.4
C21 C17 H17 108.4
P2 C17 H17 108.4
C22 N2 C26 116.6(4)
C22 N2 Ru1 127.6(3)
C26 N2 Ru1 115.8(3)
C22 C21 C17 121.65(19)
C22 C21 H21A 106.9
C17 C21 H21A 106.9
C22 C21 H21B 106.9
C17 C21 H21B 106.9
H21A C21 H21B 106.7
N2 C22 C23 122.1(3)
N2 C22 C21 123.9(3)
C23 C22 C21 113.9(2)
C24 C23 C22 120.5(2)
C24 C23 H23 119.7
C22 C23 H23 119.7
C23 C24 C25 117.9(2)
C23 C24 H24 121.0
C25 C24 H24 121.0
C26 C25 C24 119.1(3)
C26 C25 H25 120.4
C24 C25 H25 120.4
N2 C26 C25 123.8(4)
N2 C26 H26 118.1
C25 C26 H26 118.1
C13 C14' C15' 113.5(9)
C13 C14' H14' 123.2
C15' C14' H14' 123.2
C16' C15' C14' 118.7(7)
C16' C15' H15' 120.6
C14' C15' H15' 120.6
C15' C16' N1 127.9(6)
C15' C16' C21' 117.0(6)
N1 C16' C21' 114.8(5)
C21' C17' P2 110.3(5)
C21' C17' H17A 109.6
P2 C17' H17A 109.6
C21' C17' H17B 109.6
P2 C17' H17B 109.6
H17A C17' H17B 108.1
C22' N2' C26' 116.9(13)
C22' N2' Ru1 122.0(11)
C26' N2' Ru1 118.8(10)
C22' C21' C17' 113.4(7)
C22' C21' C16' 112.6(6)
C17' C21' C16' 111.4(7)
C22' C21' H21' 106.3
C17' C21' H21' 106.3
C16' C21' H21' 106.3
N2' C22' C23' 121.2(10)
N2' C22' C21' 118.8(9)
C23' C22' C21' 119.7(8)
C24' C23' C22' 120.1(8)
C24' C23' H23' 119.9
C22' C23' H23' 119.9
C23' C24' C25' 120.8(8)
C23' C24' H24' 119.6
C25' C24' H24' 119.6
C24' C25' C26' 116.4(9)
C24' C25' H25' 121.8
C26' C25' H25' 121.8
N2' C26' C25' 124.2(12)
N2' C26' H26' 117.9
C25' C26' H26' 117.9
C11 C31 C32 116.53(12)
C11 C31 H31A 108.2
C32 C31 H31A 108.2
C11 C31 H31B 108.2
C32 C31 H31B 108.2
H31A C31 H31B 107.3
N3 C32 C33 122.19(13)
N3 C32 C31 114.72(13)
C33 C32 C31 123.09(13)
C34 C33 C32 119.29(14)
C34 C33 H33 120.4
C32 C33 H33 120.4
C33 C34 C35 118.75(15)
C33 C34 H34 120.6
C35 C34 H34 120.6
C36 C35 C34 118.24(15)
C36 C35 H35 120.9
C34 C35 H35 120.9
N3 C36 C35 123.96(15)
N3 C36 H36 118.0
C35 C36 H36 118.0
C52 C51 C53 110.44(13)
C52 C51 P1 112.80(10)
C53 C51 P1 111.43(10)
C52 C51 H51 107.3
C53 C51 H51 107.3
P1 C51 H51 107.3
C51 C52 H52A 109.5
C51 C52 H52B 109.5
H52A C52 H52B 109.5
C51 C52 H52C 109.5
H52A C52 H52C 109.5
H52B C52 H52C 109.5
C51 C53 H53A 109.5
C51 C53 H53B 109.5
H53A C53 H53B 109.5
C51 C53 H53C 109.5
H53A C53 H53C 109.5
H53B C53 H53C 109.5
C62 C61 C63 109.62(12)
C62 C61 P1 107.70(9)
C63 C61 P1 116.80(10)
C62 C61 H61 107.5
C63 C61 H61 107.5
P1 C61 H61 107.5
C61 C62 H62A 109.5
C61 C62 H62B 109.5
H62A C62 H62B 109.5
C61 C62 H62C 109.5
H62A C62 H62C 109.5
H62B C62 H62C 109.5
C61 C63 H63A 109.5
C61 C63 H63B 109.5
H63A C63 H63B 109.5
C61 C63 H63C 109.5
H63A C63 H63C 109.5
H63B C63 H63C 109.5
C72 C71 C73 109.64(14)
C72 C71 P2 110.48(11)
C73 C71 P2 113.02(10)
C72 C71 H71 107.8
C73 C71 H71 107.8
P2 C71 H71 107.8
C71 C72 H72A 109.5
C71 C72 H72B 109.5
H72A C72 H72B 109.5
C71 C72 H72C 109.5
H72A C72 H72C 109.5
H72B C72 H72C 109.5
C71 C73 H73A 109.5
C71 C73 H73B 109.5
H73A C73 H73B 109.5
C71 C73 H73C 109.5
H73A C73 H73C 109.5
H73B C73 H73C 109.5
C11 P1 C51 107.91(6)
C11 P1 C61 106.00(6)
C51 P1 C61 102.13(7)
C11 P1 Ru1 101.02(5)
C51 P1 Ru1 118.68(5)
C61 P1 Ru1 120.09(5)
C82 C81 C83 111.9(6)
C82 C81 P2 114.73(19)
C83 C81 P2 114.4(7)
C82 C81 H81 104.8
C83 C81 H81 104.8
P2 C81 H81 104.8
C81 C82 H82A 109.5
C81 C82 H82B 109.5
H82A C82 H82B 109.5
C81 C82 H82C 109.5
H82A C82 H82C 109.5
H82B C82 H82C 109.5
C81 C83 H83A 109.5
C81 C83 H83B 109.5
H83A C83 H83B 109.5
C81 C83 H83C 109.5
H83A C83 H83C 109.5
H83B C83 H83C 109.5
C82' C81' C83' 111.0(19)
C82' C81' P2 114.2(8)
C83' C81' P2 108(3)
C82' C81' H81' 107.9
C83' C81' H81' 107.9
P2 C81' H81' 107.9
C81' C82' H82D 109.5
C81' C82' H82E 109.5
H82D C82' H82E 109.5
C81' C82' H82F 109.5
H82D C82' H82F 109.5
H82E C82' H82F 109.5
C81' C83' H83D 109.5
C81' C83' H83E 109.5
H83D C83' H83E 109.5
C81' C83' H83F 109.5
H83D C83' H83F 109.5
H83E C83' H83F 109.5

loop_
_geom_bond_atom_site_label_1
_geom_bond_atom_site_label_2
_geom_bond_distance
Ru1 C1 1.8404(16)
Ru1 N1 2.1319(12)
Ru1 N2' 2.265(18)
Ru1 N2 2.273(5)
Ru1 P2 2.2956(4)
Ru1 P1 2.3286(3)
Ru1 H1 1.549(18)
P2 C81 1.820(4)
P2 C17' 1.847(7)
P2 C17 1.855(2)
P2 C71 1.8566(15)
P2 C81' 1.956(14)
O1 C1 1.160(2)
N3 C36 1.340(2)
N3 C32 1.3461(18)
C11 C12 1.3845(19)
C11 C31 1.5102(19)
C11 P1 1.7765(13)
N1 C16 1.343(2)
N1 C12 1.3997(18)
N1 C16' 1.430(6)
C12 C13 1.4417(19)
C13 C14' 1.344(10)
C13 C14 1.377(4)
C13 H13 0.9500
C13 H13' 0.9500
C14 C15 1.402(4)
C14 H14 0.9500
C15 C16 1.382(3)
C15 H15 0.9500
C16 C17 1.518(3)
C17 C21 1.533(3)
C17 H17 1.0000
N2 C22 1.346(5)
N2 C26 1.367(5)
C21 C22 1.526(3)
C21 H21A 0.9900
C21 H21B 0.9900
C22 C23 1.399(4)
C23 C24 1.375(4)
C23 H23 0.9500
C24 C25 1.388(4)
C24 H24 0.9500
C25 C26 1.376(4)
C25 H25 0.9500
C26 H26 0.9500
C14' C15' 1.383(11)
C14' H14' 0.9500
C15' C16' 1.378(8)
C15' H15' 0.9500
C16' C21' 1.535(10)
C17' C21' 1.530(9)
C17' H17A 0.9900
C17' H17B 0.9900
N2' C22' 1.357(13)
N2' C26' 1.364(14)
C21' C22' 1.524(9)
C21' H21' 1.0000
C22' C23' 1.386(10)
C23' C24' 1.366(11)
C23' H23' 0.9500
C24' C25' 1.372(11)
C24' H24' 0.9500
C25' C26' 1.397(13)
C25' H25' 0.9500
C26' H26' 0.9500
C31 C32 1.523(2)
C31 H31A 0.9900
C31 H31B 0.9900
C32 C33 1.395(2)
C33 C34 1.384(2)
C33 H33 0.9500
C34 C35 1.388(2)
C34 H34 0.9500
C35 C36 1.382(2)
C35 H35 0.9500
C36 H36 0.9500
C51 C52 1.529(2)
C51 C53 1.536(2)
C51 P1 1.8547(14)
C51 H51 1.0000
C52 H52A 0.9800
C52 H52B 0.9800
C52 H52C 0.9800
C53 H53A 0.9800
C53 H53B 0.9800
C53 H53C 0.9800
C61 C62 1.5274(19)
C61 C63 1.535(2)
C61 P1 1.8709(14)
C61 H61 1.0000
C62 H62A 0.9800
C62 H62B 0.9800
C62 H62C 0.9800
C63 H63A 0.9800
C63 H63B 0.9800
C63 H63C 0.9800
C71 C72 1.524(2)
C71 C73 1.533(2)
C71 H71 1.0000
C72 H72A 0.9800
C72 H72B 0.9800
C72 H72C 0.9800
C73 H73A 0.9800
C73 H73B 0.9800
C73 H73C 0.9800
C81 C82 1.531(4)
C81 C83 1.544(7)
C81 H81 1.0000
C82 H82A 0.9800
C82 H82B 0.9800
C82 H82C 0.9800
C83 H83A 0.9800
C83 H83B 0.9800
C83 H83C 0.9800
C81' C82' 1.514(13)
C81' C83' 1.548(16)
C81' H81' 1.0000
C82' H82D 0.9800
C82' H82E 0.9800
C82' H82F 0.9800
C83' H83D 0.9800
C83' H83E 0.9800
C83' H83F 0.9800

loop_
_geom_torsion_atom_site_label_1
_geom_torsion_atom_site_label_2
_geom_torsion_atom_site_label_3
_geom_torsion_atom_site_label_4
_geom_torsion
C31 C11 C12 N1 175.71(12)
P1 C11 C12 N1 -16.46(17)
C31 C11 C12 C13 -4.9(2)
P1 C11 C12 C13 162.94(11)
C16 N1 C12 C11 -172.96(17)
C16' N1 C12 C11 160.4(4)
Ru1 N1 C12 C11 0.08(17)
C16 N1 C12 C13 7.6(2)
C16' N1 C12 C13 -19.1(4)
Ru1 N1 C12 C13 -179.36(9)
C11 C12 C13 C14' -171.0(12)
N1 C12 C13 C14' 8.5(12)
C11 C12 C13 C14 177.5(3)
N1 C12 C13 C14 -3.1(4)
C12 C13 C14 C15 -1.5(7)
C13 C14 C15 C16 1.8(7)
C12 N1 C16 C15 -7.6(3)
Ru1 N1 C16 C15 179.33(17)
C12 N1 C16 C17 175.58(16)
Ru1 N1 C16 C17 2.5(3)
C14 C15 C16 N1 2.7(4)
C14 C15 C16 C17 179.4(4)
N1 C16 C17 C21 90.3(2)
C15 C16 C17 C21 -86.6(2)
N1 C16 C17 P2 -33.8(2)
C15 C16 C17 P2 149.35(19)
C81 P2 C17 C16 174.96(18)
C71 P2 C17 C16 -76.07(16)
Ru1 P2 C17 C16 43.52(15)
C81 P2 C17 C21 52.4(2)
C71 P2 C17 C21 161.41(15)
Ru1 P2 C17 C21 -79.00(16)
C16 C17 C21 C22 -65.8(3)
P2 C17 C21 C22 55.7(3)
C26 N2 C22 C23 -1.1(9)
Ru1 N2 C22 C23 178.7(4)
C26 N2 C22 C21 -178.2(5)
Ru1 N2 C22 C21 1.6(9)
C17 C21 C22 N2 -9.0(6)
C17 C21 C22 C23 173.7(2)
N2 C22 C23 C24 1.8(6)
C21 C22 C23 C24 179.2(2)
C22 C23 C24 C25 -1.5(4)
C23 C24 C25 C26 0.6(4)
C22 N2 C26 C25 0.2(10)
Ru1 N2 C26 C25 -179.7(3)
C24 C25 C26 N2 0.1(7)
C12 C13 C14' C15' 4(2)
C13 C14' C15' C16' -3(2)
C14' C15' C16' N1 -11.0(15)
C14' C15' C16' C21' 175.9(12)
C12 N1 C16' C15' 22.3(9)
Ru1 N1 C16' C15' -179.4(6)
C12 N1 C16' C21' -164.5(5)
Ru1 N1 C16' C21' -6.2(8)
C71 P2 C17' C21' -127.2(5)
C81' P2 C17' C21' 127.6(7)
Ru1 P2 C17' C21' 0.3(7)
P2 C17' C21' C22' -63.9(8)
P2 C17' C21' C16' 64.4(7)
C15' C16' C21' C22' -125.4(7)
N1 C16' C21' C22' 60.6(8)
C15' C16' C21' C17' 105.9(7)
N1 C16' C21' C17' -68.1(7)
C26' N2' C22' C23' 7(3)
Ru1 N2' C22' C23' 169.6(11)
C26' N2' C22' C21' -179.6(17)
Ru1 N2' C22' C21' -17(3)
C17' C21' C22' N2' 80.5(17)
C16' C21' C22' N2' -47.2(18)
C17' C21' C22' C23' -106.1(9)
C16' C21' C22' C23' 126.2(8)
N2' C22' C23' C24' -5(2)
C21' C22' C23' C24' -178.3(8)
C22' C23' C24' C25' 2.5(14)
C23' C24' C25' C26' -2.2(14)
C22' N2' C26' C25' -7(3)
Ru1 N2' C26' C25' -170.3(12)
C24' C25' C26' N2' 5(2)
C12 C11 C31 C32 -62.12(18)
P1 C11 C31 C32 131.12(12)
C36 N3 C32 C33 -2.1(2)
C36 N3 C32 C31 176.84(13)
C11 C31 C32 N3 163.23(13)
C11 C31 C32 C33 -17.9(2)
N3 C32 C33 C34 2.2(2)
C31 C32 C33 C34 -176.63(14)
C32 C33 C34 C35 -0.2(2)
C33 C34 C35 C36 -1.8(2)
C32 N3 C36 C35 0.0(2)
C34 C35 C36 N3 2.0(3)
C81 P2 C71 C72 -61.24(16)
C17' P2 C71 C72 -153.4(3)
C17 P2 C71 C72 -175.19(14)
C81' P2 C71 C72 -50.1(4)
Ru1 P2 C71 C72 81.07(13)
C81 P2 C71 C73 175.49(14)
C17' P2 C71 C73 83.4(3)
C17 P2 C71 C73 61.55(15)
C81' P2 C71 C73 -173.4(4)
Ru1 P2 C71 C73 -42.19(13)
C12 C11 P1 C51 147.28(11)
C31 C11 P1 C51 -45.41(13)
C12 C11 P1 C61 -103.91(11)
C31 C11 P1 C61 63.41(13)
C12 C11 P1 Ru1 22.05(11)
C31 C11 P1 Ru1 -170.64(11)
C52 C51 P1 C11 -63.16(12)
C53 C51 P1 C11 171.95(11)
C52 C51 P1 C61 -174.61(11)
C53 C51 P1 C61 60.49(12)
C52 C51 P1 Ru1 50.79(12)
C53 C51 P1 Ru1 -74.11(12)
C62 C61 P1 C11 52.10(11)
C63 C61 P1 C11 -71.68(12)
C62 C61 P1 C51 164.98(10)
C63 C61 P1 C51 41.21(12)
C62 C61 P1 Ru1 -61.23(10)
C63 C61 P1 Ru1 174.99(9)
C17 P2 C81 C82 49.8(3)
C71 P2 C81 C82 -59.9(2)
Ru1 P2 C81 C82 162.46(17)
C17 P2 C81 C83 -81.5(8)
C71 P2 C81 C83 168.8(8)
Ru1 P2 C81 C83 31.2(8)
